data_4132225
loop_
_publ_author_name
'Saha, Subhankar'
'Desiraju, Gautam R.'

_publ_section_title
;
 Acid&#x00B7;&#x00B7;&#x00B7;Amide Supramolecular Synthon in Cocrystals:
 From Spectroscopic Detection to Property Engineering.
;
_journal_issue 20
_journal_name_full 'Journal of the American Chemical Society'
_journal_page_first 6361
_journal_page_last 6373
_journal_paper_doi 10.1021/jacs.8b02435
_journal_volume 140
_journal_year 2018
_chemical_formula_sum 'C14 H12 Cl N O4'
_chemical_formula_weight 293.70
_space_group_crystal_system triclinic
_space_group_IT_number 2
_space_group_name_Hall '-P 1'
_space_group_name_H-M_alt 'P -1'
_atom_sites_solution_hydrogens geom
_audit_creation_method SHELXL-2014
_cell_angle_alpha 87.16(2)
_cell_angle_beta 83.62(2)
_cell_angle_gamma 81.62(2)
_cell_formula_units_Z 2
_cell_length_a 6.358(4)
_cell_length_b 6.932(5)
_cell_length_c 14.993(11)
_cell_measurement_reflns_used 2137
_cell_measurement_temperature 150(2)
_cell_measurement_theta_max 33.6
_cell_measurement_theta_min 2.7
_cell_volume 649.3(8)
_computing_cell_refinement
;
CrystalClear-SM Expert 2.0 rc14 (Rigaku, 2009)
;
_computing_data_collection
;
CrystalClear-SM Expert 2.0 rc14 (Rigaku, 2009)
;
_computing_data_reduction
;
CrystalClear-SM Expert 2.0 rc14 (Rigaku, 2009)
;
_computing_structure_refinement 'SHELXL-14 (Sheldrick, 2014)'
_computing_structure_solution 'SHELXL-14 (Sheldrick, 2014)'
_diffrn_ambient_temperature 150(2)
_diffrn_detector_area_resol_mean 13.6612
_diffrn_measured_fraction_theta_full 0.992
_diffrn_measured_fraction_theta_max 0.992
_diffrn_measurement_device
;
XtaLABmini: Fixed Chi 2 circle
;
_diffrn_measurement_device_type
;
Rigaku Mercury375R (2x2 bin mode)
;
_diffrn_measurement_method 'profile data from \w-scans'
_diffrn_radiation_type MoK\a
_diffrn_radiation_wavelength 0.71073
_diffrn_reflns_av_R_equivalents 0.0647
_diffrn_reflns_av_unetI/netI 0.0533
_diffrn_reflns_Laue_measured_fraction_full 0.992
_diffrn_reflns_Laue_measured_fraction_max 0.992
_diffrn_reflns_limit_h_max 7
_diffrn_reflns_limit_h_min -7
_diffrn_reflns_limit_k_max 8
_diffrn_reflns_limit_k_min -8
_diffrn_reflns_limit_l_max 18
_diffrn_reflns_limit_l_min -18
_diffrn_reflns_number 6068
_diffrn_reflns_point_group_measured_fraction_full 0.992
_diffrn_reflns_point_group_measured_fraction_max 0.992
_diffrn_reflns_theta_full 25.242
_diffrn_reflns_theta_max 25.995
_diffrn_reflns_theta_min 1.367
_exptl_absorpt_coefficient_mu 0.307
_exptl_absorpt_correction_T_max 1.000
_exptl_absorpt_correction_T_min 0.701
_exptl_absorpt_correction_type multi-scan
_exptl_absorpt_process_details 'Jacobson, R. (1998) Private communication'
_exptl_crystal_colour Colourless
_exptl_crystal_density_diffrn 1.502
_exptl_crystal_description Block
_exptl_crystal_F_000 304
_exptl_crystal_size_max 0.190
_exptl_crystal_size_mid 0.170
_exptl_crystal_size_min 0.160
_refine_diff_density_max 0.400
_refine_diff_density_min -0.771
_refine_diff_density_rms 0.096
_refine_ls_extinction_method none
_refine_ls_goodness_of_fit_ref 1.247
_refine_ls_hydrogen_treatment constr
_refine_ls_matrix_type full
_refine_ls_number_parameters 181
_refine_ls_number_reflns 2533
_refine_ls_number_restraints 0
_refine_ls_restrained_S_all 1.247
_refine_ls_R_factor_all 0.0674
_refine_ls_R_factor_gt 0.0544
_refine_ls_shift/su_max 0.007
_refine_ls_shift/su_mean 0.001
_refine_ls_structure_factor_coef Fsqd
_refine_ls_weighting_details 'w=1/[\s^2^(Fo^2^)+(0.0992P)^2^+0.6196P] where P=(Fo^2^+2Fc^2^)/3'
_refine_ls_weighting_scheme calc
_refine_ls_wR_factor_gt 0.1523
_refine_ls_wR_factor_ref 0.2099
_reflns_Friedel_coverage 0.000
_reflns_number_gt 2255
_reflns_number_total 2533
_reflns_threshold_expression 'I > 2\s(I)'
_cod_data_source_file ja8b02435_si_004.cif
_cod_data_source_block 5D
_cod_database_code 4132225
_shelx_space_group_comment
;
The symmetry employed for this shelxl refinement is uniquely defined
by the following loop, which should always be used as a source of
symmetry information in preference to the above space-group names.
They are only intended as comments.
;
_shelx_estimated_absorpt_t_min 0.944
_shelx_estimated_absorpt_t_max 0.953
_shelxl_version_number 2014-3

loop_
_space_group_symop_operation_xyz
'x, y, z'
'-x, -y, -z'

loop_
_atom_site_label
_atom_site_type_symbol
_atom_site_fract_x
_atom_site_fract_y
_atom_site_fract_z
_atom_site_U_iso_or_equiv
_atom_site_adp_type
_atom_site_occupancy
_atom_site_site_symmetry_order
_atom_site_calc_flag
_atom_site_refinement_flags_posn
_atom_site_refinement_flags_adp
C001 C 1.1208(4) 0.7069(4) 0.61860(18) 0.0211(6) Uani 1 1 d . .
C002 C 1.2458(4) 0.6655(4) 0.6980(2) 0.0244(6) Uani 1 1 d . .
C004 C 0.9023(5) 0.7804(4) 0.46785(19) 0.0283(6) Uani 1 1 d . .
C005 C 0.9043(4) 0.7819(4) 0.6282(2) 0.0249(6) Uani 1 1 d . .
H005 H 0.8316 0.8075 0.6861 0.030 Uiso 1 1 calc R U
C007 C 0.7942(4) 0.8194(4) 0.5519(2) 0.0287(6) Uani 1 1 d . .
H007 H 0.6467 0.8712 0.5577 0.034 Uiso 1 1 calc R U
C008 C 1.2271(4) 0.6742(4) 0.53388(19) 0.0262(6) Uani 1 1 d . .
H008 H 1.3759 0.6276 0.5277 0.031 Uiso 1 1 calc R U
C009 C 1.1188(5) 0.7089(4) 0.4573(2) 0.0319(7) Uani 1 1 d . .
H009 H 1.1917 0.6840 0.3993 0.038 Uiso 1 1 calc R U
N1 N 1.1386(4) 0.6422(4) 0.77820(17) 0.0315(6) Uani 1 1 d . .
H1A H 1.2080 0.6171 0.8260 0.038 Uiso 1 1 calc R U
H1B H 0.9983 0.6519 0.7835 0.038 Uiso 1 1 calc R U
O1 O 1.4436(3) 0.6528(3) 0.68811(15) 0.0331(5) Uani 1 1 d . .
Cl1 Cl 0.76136(15) 0.82336(11) 0.37495(6) 0.0448(3) Uani 1 1 d . .
C013 C 0.3749(4) 1.0796(4) 0.10738(18) 0.0251(6) Uani 1 1 d . .
C014 C 0.3007(4) 0.7162(4) 0.18411(18) 0.0242(6) Uani 1 1 d . .
C015 C 0.4896(4) 0.7901(4) 0.19585(19) 0.0267(6) Uani 1 1 d . .
H015 H 0.5926 0.7170 0.2302 0.032 Uiso 1 1 calc R U
C016 C 0.1484(4) 0.8265(4) 0.1355(2) 0.0299(6) Uani 1 1 d . .
H016 H 0.0188 0.7785 0.1285 0.036 Uiso 1 1 calc R U
C017 C 0.1856(4) 1.0059(4) 0.0975(2) 0.0290(6) Uani 1 1 d . .
H017 H 0.0812 1.0801 0.0643 0.035 Uiso 1 1 calc R U
C018 C 0.4238(4) 1.2659(4) 0.06427(18) 0.0269(6) Uani 1 1 d . .
C019 C 0.5256(4) 0.9691(4) 0.1575(2) 0.0289(6) Uani 1 1 d . .
H019 H 0.6542 1.0180 0.1653 0.035 Uiso 1 1 calc R U
O2 O 0.5963(3) 1.3265(3) 0.06761(14) 0.0300(5) Uani 1 1 d . .
O3 O 0.2711(3) 1.3624(3) 0.02064(15) 0.0336(5) Uani 1 1 d . .
H3 H 0.3105 1.4662 -0.0021 0.050 Uiso 1 1 calc R U
O4 O 0.2614(3) 0.5397(3) 0.21979(14) 0.0290(5) Uani 1 1 d . .
H4 H 0.3648 0.4885 0.2473 0.044 Uiso 1 1 calc R U

loop_
_atom_site_aniso_label
_atom_site_aniso_U_11
_atom_site_aniso_U_22
_atom_site_aniso_U_33
_atom_site_aniso_U_23
_atom_site_aniso_U_13
_atom_site_aniso_U_12
C001 0.0208(12) 0.0186(11) 0.0246(13) 0.0022(9) -0.0059(10) -0.0037(9)
C002 0.0184(12) 0.0195(12) 0.0352(15) 0.0024(10) -0.0045(11) -0.0025(9)
C004 0.0405(16) 0.0209(13) 0.0287(15) 0.0031(11) -0.0193(12) -0.0119(11)
C005 0.0204(12) 0.0251(13) 0.0291(14) 0.0041(11) -0.0034(10) -0.0035(10)
C007 0.0217(12) 0.0260(13) 0.0392(16) 0.0080(12) -0.0099(11) -0.0043(10)
C008 0.0257(13) 0.0204(12) 0.0312(15) 0.0003(11) -0.0012(11) -0.0008(10)
C009 0.0402(16) 0.0239(13) 0.0302(15) 0.0016(11) -0.0004(12) -0.0032(11)
N1 0.0203(11) 0.0448(15) 0.0283(13) 0.0067(11) -0.0067(9) -0.0007(10)
O1 0.0179(9) 0.0408(12) 0.0403(12) 0.0138(9) -0.0075(8) -0.0049(8)
Cl1 0.0645(6) 0.0337(5) 0.0417(5) 0.0082(3) -0.0300(4) -0.0096(4)
C013 0.0239(13) 0.0259(13) 0.0236(13) 0.0017(10) -0.0006(10) 0.0001(10)
C014 0.0207(12) 0.0258(13) 0.0249(13) 0.0023(10) -0.0003(10) -0.0019(10)
C015 0.0241(13) 0.0273(14) 0.0291(14) 0.0039(11) -0.0098(11) -0.0014(10)
C016 0.0183(12) 0.0336(15) 0.0375(16) 0.0061(12) -0.0059(11) -0.0031(11)
C017 0.0234(13) 0.0307(14) 0.0315(15) 0.0071(11) -0.0066(11) 0.0010(11)
C018 0.0274(13) 0.0292(14) 0.0222(13) 0.0036(11) -0.0023(11) 0.0003(11)
C019 0.0224(13) 0.0287(14) 0.0359(16) 0.0030(12) -0.0056(11) -0.0045(11)
O2 0.0285(10) 0.0311(11) 0.0307(11) 0.0075(8) -0.0060(8) -0.0060(8)
O3 0.0337(11) 0.0313(11) 0.0374(12) 0.0123(9) -0.0143(9) -0.0060(8)
O4 0.0217(9) 0.0283(10) 0.0375(12) 0.0098(8) -0.0077(8) -0.0048(7)

loop_
_atom_type_symbol
_atom_type_description
_atom_type_scat_dispersion_real
_atom_type_scat_dispersion_imag
_atom_type_scat_source
C C 0.0033 0.0016 'International Tables Vol C Tables 4.2.6.8 and 6.1.1.4'
H H 0.0000 0.0000 'International Tables Vol C Tables 4.2.6.8 and 6.1.1.4'
N N 0.0061 0.0033 'International Tables Vol C Tables 4.2.6.8 and 6.1.1.4'
O O 0.0106 0.0060 'International Tables Vol C Tables 4.2.6.8 and 6.1.1.4'
Cl Cl 0.1484 0.1585 'International Tables Vol C Tables 4.2.6.8 and 6.1.1.4'

loop_
_geom_angle_atom_site_label_1
_geom_angle_atom_site_label_2
_geom_angle_atom_site_label_3
_geom_angle
C008 C001 C005 119.9(3)
C008 C001 C002 118.3(2)
C005 C001 C002 121.7(2)
O1 C002 N1 121.8(3)
O1 C002 C001 120.2(3)
N1 C002 C001 118.0(2)
C007 C004 C009 121.5(3)
C007 C004 Cl1 118.5(2)
C009 C004 Cl1 120.1(3)
C001 C005 C007 119.7(3)
C001 C005 H005 120.2
C007 C005 H005 120.2
C004 C007 C005 119.4(3)
C004 C007 H007 120.3
C005 C007 H007 120.3
C001 C008 C009 121.0(3)
C001 C008 H008 119.5
C009 C008 H008 119.5
C004 C009 C008 118.5(3)
C004 C009 H009 120.8
C008 C009 H009 120.8
C002 N1 H1A 120.0
C002 N1 H1B 120.0
H1A N1 H1B 120.0
C019 C013 C017 118.7(3)
C019 C013 C018 119.0(3)
C017 C013 C018 122.2(2)
O4 C014 C016 118.8(2)
O4 C014 C015 121.5(2)
C016 C014 C015 119.6(3)
C019 C015 C014 119.9(2)
C019 C015 H015 120.0
C014 C015 H015 120.0
C017 C016 C014 120.0(3)
C017 C016 H016 120.0
C014 C016 H016 120.0
C016 C017 C013 120.9(3)
C016 C017 H017 119.6
C013 C017 H017 119.6
O2 C018 O3 122.2(3)
O2 C018 C013 122.9(3)
O3 C018 C013 114.9(2)
C015 C019 C013 120.8(3)
C015 C019 H019 119.6
C013 C019 H019 119.6
C018 O3 H3 109.5
C014 O4 H4 109.5

loop_
_geom_bond_atom_site_label_1
_geom_bond_atom_site_label_2
_geom_bond_distance
C001 C008 1.384(4)
C001 C005 1.393(4)
C001 C002 1.498(4)
C002 O1 1.241(3)
C002 N1 1.329(4)
C004 C007 1.386(5)
C004 C009 1.388(5)
C004 Cl1 1.729(3)
C005 C007 1.400(4)
C005 H005 0.9500
C007 H007 0.9500
C008 C009 1.396(4)
C008 H008 0.9500
C009 H009 0.9500
N1 H1A 0.8800
N1 H1B 0.8800
C013 C019 1.400(4)
C013 C017 1.399(4)
C013 C018 1.474(4)
C014 O4 1.356(3)
C014 C016 1.392(4)
C014 C015 1.404(4)
C015 C019 1.380(4)
C015 H015 0.9500
C016 C017 1.383(4)
C016 H016 0.9500
C017 H017 0.9500
C018 O2 1.237(4)
C018 O3 1.314(4)
C019 H019 0.9500
O3 H3 0.8400
O4 H4 0.8400

loop_
_geom_torsion_atom_site_label_1
_geom_torsion_atom_site_label_2
_geom_torsion_atom_site_label_3
_geom_torsion_atom_site_label_4
_geom_torsion
C008 C001 C002 O1 18.7(4)
C005 C001 C002 O1 -159.5(3)
C008 C001 C002 N1 -161.0(3)
C005 C001 C002 N1 20.8(4)
C008 C001 C005 C007 1.5(4)
C002 C001 C005 C007 179.6(2)
C009 C004 C007 C005 -1.5(4)
Cl1 C004 C007 C005 178.7(2)
C001 C005 C007 C004 0.3(4)
C005 C001 C008 C009 -2.3(4)
C002 C001 C008 C009 179.5(2)
C007 C004 C009 C008 0.7(4)
Cl1 C004 C009 C008 -179.4(2)
C001 C008 C009 C004 1.1(4)
O4 C014 C015 C019 179.1(3)
C016 C014 C015 C019 -1.5(4)
O4 C014 C016 C017 -179.2(3)
C015 C014 C016 C017 1.4(4)
C014 C016 C017 C013 -0.2(5)
C019 C013 C017 C016 -0.8(4)
C018 C013 C017 C016 177.1(3)
C019 C013 C018 O2 2.7(4)
C017 C013 C018 O2 -175.2(3)
C019 C013 C018 O3 -178.2(3)
C017 C013 C018 O3 3.9(4)
C014 C015 C019 C013 0.5(4)
C017 C013 C019 C015 0.6(4)
C018 C013 C019 C015 -177.3(3)
